data_4511170
loop_
_publ_author_name
'Xie, Yun-Peng'
'Yang, Jin'
'Ma, Jian-Fang'
'Ma, Ji-Cheng'
'Zhang, Lai-Ping'
'Jia, Zhi-Fang'
'Su, Zhong-Min'

_publ_section_title
;
 Tin Alkylarsonate Clusters: C&#x2212;H&#x00B7;&#x00B7;&#x00B7;X (X = Cl,
 O, and \p) Interaction-Mediated Supramolecular Formation
;
_journal_issue 9
_journal_name_full 'Crystal Growth &amp; Design'
_journal_page_first 3881
_journal_paper_doi 10.1021/cg8008877
_journal_volume 9
_journal_year 2009
_chemical_formula_sum 'C62 H94 As6 O26 Sn7'
_chemical_formula_weight 2535.72
_chemical_name_systematic
;
 ?
;
_space_group_IT_number 2
_symmetry_cell_setting triclinic
_symmetry_space_group_name_Hall '-P 1'
_symmetry_space_group_name_H-M 'P -1'
_atom_sites_solution_hydrogens geom
_atom_sites_solution_primary direct
_atom_sites_solution_secondary difmap
_audit_creation_method SHELXL-97
_cell_angle_alpha 77.35(2)
_cell_angle_beta 76.123(16)
_cell_angle_gamma 64.687(19)
_cell_formula_units_Z 1
_cell_length_a 12.013(6)
_cell_length_b 13.839(9)
_cell_length_c 15.064(7)
_cell_measurement_reflns_used Total
_cell_measurement_temperature 293(2)
_cell_measurement_theta_max 27.48
_cell_measurement_theta_min 3.05
_cell_volume 2178(2)
_computing_cell_refinement PROCESS-AUTO
_computing_data_collection PROCESS-AUTO
_computing_data_reduction PROCESS-AUTO
_computing_structure_refinement 'SHELXL-97 (Sheldrick, 1997)'
_computing_structure_solution 'SHELXL-97 (Sheldrick, 1997)'
_diffrn_ambient_temperature 293(2)
_diffrn_detector_area_resol_mean 10.0
_diffrn_measured_fraction_theta_full 0.963
_diffrn_measured_fraction_theta_max 0.963
_diffrn_measurement_device_type 'Rigaku RAXIS-RAPID'
_diffrn_measurement_method '\w scan'
_diffrn_radiation_monochromator graphite
_diffrn_radiation_source 'fine-focus sealed tube'
_diffrn_radiation_type MoK\a
_diffrn_radiation_wavelength 0.71073
_diffrn_reflns_av_R_equivalents 0.0559
_diffrn_reflns_av_sigmaI/netI 0.0807
_diffrn_reflns_limit_h_max 15
_diffrn_reflns_limit_h_min -14
_diffrn_reflns_limit_k_max 17
_diffrn_reflns_limit_k_min -17
_diffrn_reflns_limit_l_max 19
_diffrn_reflns_limit_l_min -19
_diffrn_reflns_number 20649
_diffrn_reflns_theta_full 27.48
_diffrn_reflns_theta_max 27.48
_diffrn_reflns_theta_min 3.05
_exptl_absorpt_coefficient_mu 4.302
_exptl_absorpt_correction_T_max 0.666
_exptl_absorpt_correction_T_min 0.531
_exptl_absorpt_correction_type multi-scan
_exptl_absorpt_process_details
;
Higashi,T (1995) Program for absorption correction. 
Rigaku Corporation, Tokyo, Japan.
;
_exptl_crystal_colour colorless
_exptl_crystal_density_diffrn 1.933
_exptl_crystal_density_method 'not measured'
_exptl_crystal_description block
_exptl_crystal_F_000 1222
_exptl_crystal_size_max 0.149
_exptl_crystal_size_mid 0.140
_exptl_crystal_size_min 0.095
_refine_diff_density_max 0.941
_refine_diff_density_min -0.836
_refine_diff_density_rms 0.140
_refine_ls_extinction_method none
_refine_ls_goodness_of_fit_ref 1.031
_refine_ls_hydrogen_treatment constr
_refine_ls_matrix_type full
_refine_ls_number_parameters 381
_refine_ls_number_reflns 9633
_refine_ls_number_restraints 6
_refine_ls_restrained_S_all 1.035
_refine_ls_R_factor_all 0.1250
_refine_ls_R_factor_gt 0.0622
_refine_ls_shift/su_max 0.000
_refine_ls_shift/su_mean 0.000
_refine_ls_structure_factor_coef Fsqd
_refine_ls_weighting_details 'calc w=1/[\s^2^(Fo^2^)+(0.0669P)^2^+3.3282P] where P=(Fo^2^+2Fc^2^)/3'
_refine_ls_weighting_scheme calc
_refine_ls_wR_factor_gt 0.1348
_refine_ls_wR_factor_ref 0.1625
_reflns_number_gt 5253
_reflns_number_total 9633
_reflns_threshold_expression >2sigma(I)
_cod_data_source_file cg8008877_si_002.cif
_cod_data_source_block compound-6
_cod_depositor_comments
;
The following automatic conversions were performed:

'_symmetry_cell_setting' value 'Triclinic' changed to 'triclinic'
according to
/usr/data/users/saulius/automatic-downloads/retrospective/ACS/lib/dictionaries/cif_core.dic
dictionary named 'cif_core.dic' version 2.4.2 from 2011-04-26.

Automatic conversion script
Id: cif_fix_values 2281 2013-09-26 08:29:07Z andrius 
;
_cod_original_sg_symbol_H-M P-1
_cod_database_code 4511170

loop_
_symmetry_equiv_pos_as_xyz
'x, y, z'
'-x, -y, -z'

loop_
_atom_site_label
_atom_site_type_symbol
_atom_site_fract_x
_atom_site_fract_y
_atom_site_fract_z
_atom_site_U_iso_or_equiv
_atom_site_adp_type
_atom_site_occupancy
_atom_site_symmetry_multiplicity
_atom_site_calc_flag
_atom_site_refinement_flags
C1 C 0.2119(8) 0.5926(6) 0.3307(7) 0.079(3) Uani 1 1 d G
C2 C 0.2554(12) 0.5141(10) 0.2725(7) 0.172(9) Uani 1 1 d G
H2 H 0.2219 0.5285 0.2191 0.207 Uiso 1 1 calc R
C3 C 0.3490(13) 0.4141(9) 0.2941(10) 0.208(11) Uiso 1 1 d G
H3 H 0.3781 0.3616 0.2552 0.249 Uiso 1 1 calc R
C4 C 0.3990(10) 0.3926(7) 0.3739(11) 0.177(10) Uani 1 1 d G
H4 H 0.4616 0.3257 0.3884 0.213 Uiso 1 1 calc R
C5 C 0.3554(10) 0.4710(10) 0.4321(8) 0.153(8) Uani 1 1 d G
H5 H 0.3889 0.4566 0.4855 0.183 Uiso 1 1 calc R
C6 C 0.2619(9) 0.5710(8) 0.4105(7) 0.121(5) Uani 1 1 d G
H6 H 0.2328 0.6235 0.4494 0.145 Uiso 1 1 calc R
C7 C -0.2001(9) 1.2157(6) 0.2548(6) 0.068(3) Uani 1 1 d G
C8 C -0.2355(10) 1.2704(9) 0.3307(6) 0.105(4) Uani 1 1 d G
H8 H -0.2293 1.2322 0.3896 0.126 Uiso 1 1 calc R
C9 C -0.2800(11) 1.3823(9) 0.3186(11) 0.151(8) Uani 1 1 d G
H9 H -0.3036 1.4190 0.3693 0.181 Uiso 1 1 calc R
C10 C -0.2892(17) 1.4395(6) 0.2306(14) 0.271(19) Uani 1 1 d G
H10 H -0.3189 1.5144 0.2224 0.326 Uiso 1 1 calc R
C11 C -0.254(2) 1.3847(11) 0.1547(10) 0.51(4) Uiso 1 1 d G
H11 H -0.2600 1.4230 0.0958 0.607 Uiso 1 1 calc R
C12 C -0.2093(16) 1.2729(12) 0.1668(5) 0.291(16) Uiso 1 1 d G
H12 H -0.1857 1.2362 0.1161 0.349 Uiso 1 1 calc R
C13 C -0.3955(5) 0.8297(6) 0.3537(5) 0.063(3) Uani 1 1 d G
C14 C -0.4761(7) 0.8710(6) 0.4321(5) 0.081(3) Uani 1 1 d G
H14 H -0.4570 0.9108 0.4641 0.097 Uiso 1 1 calc R
C15 C -0.5852(6) 0.8529(7) 0.4626(5) 0.095(4) Uani 1 1 d G
H15 H -0.6391 0.8806 0.5151 0.113 Uiso 1 1 calc R
C16 C -0.6137(6) 0.7935(8) 0.4148(6) 0.106(5) Uani 1 1 d G
H16 H -0.6867 0.7814 0.4352 0.127 Uiso 1 1 calc R
C17 C -0.5331(8) 0.7522(7) 0.3364(6) 0.098(4) Uani 1 1 d G
H17 H -0.5522 0.7124 0.3044 0.117 Uiso 1 1 calc R
C18 C -0.4241(7) 0.7703(7) 0.3059(4) 0.082(3) Uani 1 1 d G
H18 H -0.3702 0.7426 0.2534 0.099 Uiso 1 1 calc R
C19 C 0.3240(11) 0.9579(11) 0.1434(9) 0.094(4) Uani 1 1 d .
H19A H 0.3022 1.0344 0.1239 0.113 Uiso 1 1 calc R
H19B H 0.3575 0.9396 0.2002 0.113 Uiso 1 1 calc R
C20 C 0.425(2) 0.8970(19) 0.0710(16) 0.179(9) Uiso 1 1 d D
H20A H 0.3968 0.9280 0.0120 0.214 Uiso 1 1 calc R
H20B H 0.4976 0.9116 0.0688 0.214 Uiso 1 1 calc R
C21 C 0.467(2) 0.779(2) 0.0782(19) 0.230(13) Uani 1 1 d D
H21A H 0.5280 0.7530 0.0254 0.344 Uiso 1 1 calc R
H21B H 0.3966 0.7614 0.0808 0.344 Uiso 1 1 calc R
H21C H 0.5028 0.7449 0.1332 0.344 Uiso 1 1 calc R
C22 C -0.1112(11) 0.9038(11) 0.5819(7) 0.082(3) Uani 1 1 d D
H22A H -0.0402 0.9149 0.5904 0.098 Uiso 1 1 calc R
H22B H -0.1863 0.9645 0.6018 0.098 Uiso 1 1 calc R
C25 C -0.0576(13) 0.6665(11) 0.0505(10) 0.100(4) Uani 1 1 d D
H25A H 0.0243 0.6320 0.0149 0.121 Uiso 1 1 calc R
H25B H -0.0751 0.6118 0.0971 0.121 Uiso 1 1 calc R
C26 C -0.154(2) 0.713(2) -0.0120(16) 0.195(9) Uiso 1 1 d D
H26A H -0.2343 0.7465 0.0258 0.234 Uiso 1 1 calc R
H26B H -0.1371 0.7708 -0.0549 0.234 Uiso 1 1 calc R
C27 C -0.167(3) 0.643(3) -0.067(2) 0.299(17) Uiso 1 1 d D
H27A H -0.2315 0.6855 -0.1042 0.449 Uiso 1 1 calc R
H27B H -0.1895 0.5876 -0.0268 0.449 Uiso 1 1 calc R
H27C H -0.0897 0.6101 -0.1072 0.449 Uiso 1 1 calc R
C28 C -0.4142(10) 1.1042(10) 0.2817(11) 0.096(4) Uani 1 1 d .
H28A H -0.4134 1.1733 0.2844 0.116 Uiso 1 1 calc R
H28B H -0.4637 1.0856 0.3383 0.116 Uiso 1 1 calc R
C29 C -0.4717(17) 1.1139(19) 0.2038(19) 0.227(13) Uani 1 1 d .
H29A H -0.5549 1.1688 0.2104 0.341 Uiso 1 1 calc R
H29B H -0.4750 1.0462 0.2020 0.341 Uiso 1 1 calc R
H29C H -0.4233 1.1329 0.1476 0.341 Uiso 1 1 calc R
C30 C -0.0945(11) 0.6205(9) 0.4057(9) 0.087(4) Uani 1 1 d D
H30A H -0.1720 0.6479 0.4483 0.105 Uiso 1 1 calc R
H30B H -0.0259 0.5928 0.4401 0.105 Uiso 1 1 calc R
C31 C -0.0924(19) 0.5314(13) 0.3633(14) 0.159(7) Uani 1 1 d D
H31A H -0.1002 0.4748 0.4110 0.238 Uiso 1 1 calc R
H31B H -0.0151 0.5035 0.3219 0.238 Uiso 1 1 calc R
H31C H -0.1608 0.5587 0.3298 0.238 Uiso 1 1 calc R
O12 O 0.1421(6) 0.9196(6) 0.0704(4) 0.0721(19) Uani 1 1 d .
O10 O 0.0599(6) 1.0337(6) 0.2174(4) 0.0690(18) Uani 1 1 d .
O11 O 0.2019(6) 0.8162(6) 0.2384(5) 0.0689(18) Uani 1 1 d .
O6 O 0.0354(6) 0.7995(6) 0.4220(4) 0.0638(17) Uani 1 1 d .
O4 O -0.2210(6) 0.8785(6) 0.4401(4) 0.0633(17) Uani 1 1 d .
O5 O -0.1088(6) 1.0194(5) 0.3959(4) 0.0642(17) Uani 1 1 d .
O3 O -0.0698(6) 0.8896(5) 0.2633(4) 0.0570(15) Uani 1 1 d .
O13 O -0.1258(6) 1.0605(6) 0.1135(4) 0.0658(18) Uani 1 1 d .
O2 O -0.2918(5) 1.0258(5) 0.2752(4) 0.0579(16) Uani 1 1 d .
O1 O -0.0836(6) 0.7059(5) 0.3359(4) 0.0647(17) Uani 1 1 d .
O7 O -0.1974(6) 0.8227(6) 0.1754(5) 0.0696(18) Uani 1 1 d .
O8 O 0.0660(6) 0.7180(6) 0.1642(5) 0.0719(19) Uani 1 1 d .
O9 O -0.0454(7) 0.8706(6) 0.0230(4) 0.0697(18) Uani 1 1 d .
As3 As 0.17649(9) 0.93162(9) 0.16868(7) 0.0631(3) Uani 1 1 d .
As1 As -0.10011(10) 0.89945(9) 0.45552(7) 0.0626(3) Uani 1 1 d .
As2 As -0.05672(10) 0.77419(9) 0.10890(7) 0.0627(3) Uani 1 1 d .
Sn3 Sn 0.07560(6) 0.74561(6) 0.29372(5) 0.0603(2) Uani 1 1 d .
Sn2 Sn -0.12155(6) 1.05129(5) 0.25629(4) 0.05613(19) Uani 1 1 d .
Sn1 Sn -0.22908(6) 0.85691(6) 0.30953(4) 0.05615(19) Uani 1 1 d .
Sn4 Sn 0.0000 1.0000 0.0000 0.0598(3) Uani 1 2 d S
C23 C -0.114(2) 0.8026(17) 0.6406(17) 0.203(10) Uiso 1 1 d D
H23A H -0.0343 0.7469 0.6198 0.244 Uiso 1 1 calc R
H23B H -0.1099 0.8110 0.7018 0.244 Uiso 1 1 calc R
C24 C -0.204(4) 0.751(3) 0.657(3) 0.37(2) Uiso 1 1 d D
H24A H -0.1760 0.6854 0.6979 0.560 Uiso 1 1 calc R
H24B H -0.2093 0.7361 0.5991 0.560 Uiso 1 1 calc R
H24C H -0.2845 0.7993 0.6835 0.560 Uiso 1 1 calc R

loop_
_atom_site_aniso_label
_atom_site_aniso_U_11
_atom_site_aniso_U_22
_atom_site_aniso_U_33
_atom_site_aniso_U_23
_atom_site_aniso_U_13
_atom_site_aniso_U_12
C1 0.085(8) 0.060(7) 0.088(8) 0.014(6) -0.021(7) -0.033(6)
C2 0.174(18) 0.095(13) 0.193(19) -0.042(13) -0.082(15) 0.035(12)
C4 0.132(15) 0.099(14) 0.25(3) -0.046(15) -0.022(16) 0.008(11)
C5 0.112(13) 0.131(16) 0.172(18) 0.046(13) -0.066(13) -0.017(11)
C6 0.089(10) 0.101(12) 0.151(14) 0.011(10) -0.045(10) -0.018(9)
C7 0.075(7) 0.060(6) 0.052(5) 0.002(5) -0.006(5) -0.019(5)
C8 0.124(11) 0.082(10) 0.106(10) -0.023(8) -0.014(9) -0.036(8)
C9 0.138(14) 0.105(13) 0.23(2) -0.101(15) -0.010(14) -0.036(11)
C10 0.26(3) 0.13(2) 0.36(4) 0.14(3) -0.09(3) -0.071(19)
C13 0.058(6) 0.074(7) 0.058(6) 0.004(5) -0.017(5) -0.030(5)
C14 0.071(7) 0.082(8) 0.096(9) -0.019(7) -0.002(7) -0.039(6)
C15 0.069(7) 0.127(12) 0.088(8) -0.008(8) 0.005(7) -0.052(8)
C16 0.070(8) 0.141(13) 0.115(11) 0.023(9) -0.015(8) -0.068(9)
C17 0.113(10) 0.136(12) 0.079(8) -0.009(8) -0.007(8) -0.089(10)
C18 0.077(7) 0.116(10) 0.074(7) -0.016(7) -0.007(6) -0.058(7)
C19 0.075(7) 0.108(10) 0.108(10) -0.012(8) 0.004(7) -0.055(7)
C21 0.143(19) 0.27(4) 0.25(3) -0.10(3) 0.018(19) -0.06(2)
C22 0.087(8) 0.109(10) 0.063(6) -0.002(6) -0.015(6) -0.053(7)
C25 0.114(10) 0.093(10) 0.107(10) -0.026(8) -0.023(8) -0.045(8)
C28 0.056(7) 0.072(8) 0.146(12) -0.010(8) -0.017(7) -0.013(6)
C29 0.116(15) 0.22(3) 0.33(3) 0.08(2) -0.15(2) -0.053(16)
C30 0.077(7) 0.075(8) 0.101(9) 0.020(7) -0.018(7) -0.035(6)
C31 0.199(19) 0.094(13) 0.20(2) -0.007(12) -0.028(15) -0.084(13)
O12 0.068(4) 0.083(5) 0.056(4) -0.010(3) -0.003(3) -0.025(4)
O10 0.074(4) 0.077(5) 0.062(4) -0.004(3) -0.006(3) -0.040(4)
O11 0.050(3) 0.082(5) 0.072(4) 0.014(4) -0.016(3) -0.032(3)
O6 0.063(4) 0.075(5) 0.052(4) 0.005(3) -0.012(3) -0.031(4)
O4 0.064(4) 0.081(5) 0.050(3) -0.003(3) -0.002(3) -0.040(4)
O5 0.077(4) 0.070(5) 0.054(3) -0.013(3) -0.005(3) -0.039(4)
O3 0.059(4) 0.059(4) 0.055(3) -0.004(3) -0.002(3) -0.031(3)
O13 0.059(4) 0.081(5) 0.047(3) -0.002(3) -0.003(3) -0.024(3)
O2 0.046(3) 0.063(4) 0.064(4) -0.003(3) -0.010(3) -0.023(3)
O1 0.069(4) 0.058(4) 0.068(4) -0.006(3) -0.005(3) -0.031(3)
O7 0.071(4) 0.083(5) 0.068(4) -0.010(4) -0.014(4) -0.041(4)
O8 0.067(4) 0.068(5) 0.070(4) -0.015(3) 0.010(4) -0.027(4)
O9 0.085(5) 0.078(5) 0.055(4) -0.006(3) -0.011(4) -0.043(4)
As3 0.0585(6) 0.0715(7) 0.0624(6) 0.0002(5) -0.0084(5) -0.0337(5)
As1 0.0663(6) 0.0785(8) 0.0512(5) -0.0044(5) -0.0091(5) -0.0386(6)
As2 0.0712(6) 0.0621(7) 0.0597(6) -0.0126(5) -0.0040(5) -0.0324(5)
Sn3 0.0559(4) 0.0565(4) 0.0645(4) 0.0013(3) -0.0097(3) -0.0230(3)
Sn2 0.0612(4) 0.0545(4) 0.0538(4) -0.0082(3) -0.0047(3) -0.0260(3)
Sn1 0.0544(4) 0.0635(4) 0.0558(4) -0.0057(3) -0.0080(3) -0.0299(3)
Sn4 0.0629(6) 0.0665(6) 0.0494(5) -0.0034(4) -0.0054(4) -0.0290(5)

loop_
_atom_type_symbol
_atom_type_description
_atom_type_scat_dispersion_real
_atom_type_scat_dispersion_imag
_atom_type_scat_source
C C 0.0033 0.0016 'International Tables Vol C Tables 4.2.6.8 and 6.1.1.4'
H H 0.0000 0.0000 'International Tables Vol C Tables 4.2.6.8 and 6.1.1.4'
O O 0.0106 0.0060 'International Tables Vol C Tables 4.2.6.8 and 6.1.1.4'
As As 0.0499 2.0058 'International Tables Vol C Tables 4.2.6.8 and 6.1.1.4'
Sn Sn -0.6537 1.4246 'International Tables Vol C Tables 4.2.6.8 and 6.1.1.4'

loop_
_geom_angle_atom_site_label_1
_geom_angle_atom_site_label_2
_geom_angle_atom_site_label_3
_geom_angle
_geom_angle_site_symmetry_1
_geom_angle_site_symmetry_3
C2 C1 C6 120.0 . .
C2 C1 Sn3 119.3(6) . .
C6 C1 Sn3 120.6(6) . .
C3 C2 C1 120.0 . .
C3 C2 H2 120.0 . .
C1 C2 H2 120.0 . .
C2 C3 C4 120.0 . .
C2 C3 H3 120.0 . .
C4 C3 H3 120.0 . .
C3 C4 C5 120.0 . .
C3 C4 H4 120.0 . .
C5 C4 H4 120.0 . .
C6 C5 C4 120.0 . .
C6 C5 H5 120.0 . .
C4 C5 H5 120.0 . .
C5 C6 C1 120.0 . .
C5 C6 H6 120.0 . .
C1 C6 H6 120.0 . .
C8 C7 C12 120.0 . .
C8 C7 Sn2 126.3(6) . .
C12 C7 Sn2 113.6(6) . .
C7 C8 C9 120.0 . .
C7 C8 H8 120.0 . .
C9 C8 H8 120.0 . .
C8 C9 C10 120.0 . .
C8 C9 H9 120.0 . .
C10 C9 H9 120.0 . .
C11 C10 C9 120.0 . .
C11 C10 H10 120.0 . .
C9 C10 H10 120.0 . .
C10 C11 C12 120.0 . .
C10 C11 H11 120.0 . .
C12 C11 H11 120.0 . .
C11 C12 C7 120.0 . .
C11 C12 H12 120.0 . .
C7 C12 H12 120.0 . .
C14 C13 C18 120.0 . .
C14 C13 Sn1 119.3(4) . .
C18 C13 Sn1 120.7(4) . .
C15 C14 C13 120.0 . .
C15 C14 H14 120.0 . .
C13 C14 H14 120.0 . .
C16 C15 C14 120.0 . .
C16 C15 H15 120.0 . .
C14 C15 H15 120.0 . .
C15 C16 C17 120.0 . .
C15 C16 H16 120.0 . .
C17 C16 H16 120.0 . .
C16 C17 C18 120.0 . .
C16 C17 H17 120.0 . .
C18 C17 H17 120.0 . .
C17 C18 C13 120.0 . .
C17 C18 H18 120.0 . .
C13 C18 H18 120.0 . .
C20 C19 As3 115.2(12) . .
C20 C19 H19A 108.5 . .
As3 C19 H19A 108.5 . .
C20 C19 H19B 108.5 . .
As3 C19 H19B 108.5 . .
H19A C19 H19B 107.5 . .
C21 C20 C19 120.0(19) . .
C21 C20 H20A 107.3 . .
C19 C20 H20A 107.3 . .
C21 C20 H20B 107.3 . .
C19 C20 H20B 107.3 . .
H20A C20 H20B 106.9 . .
C20 C21 H21A 109.5 . .
C20 C21 H21B 109.5 . .
H21A C21 H21B 109.5 . .
C20 C21 H21C 109.5 . .
H21A C21 H21C 109.5 . .
H21B C21 H21C 109.5 . .
C23 C22 As1 112.1(13) . .
C23 C22 H22A 109.2 . .
As1 C22 H22A 109.2 . .
C23 C22 H22B 109.2 . .
As1 C22 H22B 109.2 . .
H22A C22 H22B 107.9 . .
C26 C25 As2 111.4(13) . .
C26 C25 H25A 109.4 . .
As2 C25 H25A 109.4 . .
C26 C25 H25B 109.4 . .
As2 C25 H25B 109.4 . .
H25A C25 H25B 108.0 . .
C27 C26 C25 120(2) . .
C27 C26 H26A 107.2 . .
C25 C26 H26A 107.2 . .
C27 C26 H26B 107.2 . .
C25 C26 H26B 107.2 . .
H26A C26 H26B 106.9 . .
C26 C27 H27A 109.5 . .
C26 C27 H27B 109.5 . .
H27A C27 H27B 109.5 . .
C26 C27 H27C 109.5 . .
H27A C27 H27C 109.5 . .
H27B C27 H27C 109.5 . .
O2 C28 C29 112.0(14) . .
O2 C28 H28A 109.2 . .
C29 C28 H28A 109.2 . .
O2 C28 H28B 109.2 . .
C29 C28 H28B 109.2 . .
H28A C28 H28B 107.9 . .
C28 C29 H29A 109.5 . .
C28 C29 H29B 109.5 . .
H29A C29 H29B 109.5 . .
C28 C29 H29C 109.5 . .
H29A C29 H29C 109.5 . .
H29B C29 H29C 109.5 . .
O1 C30 C31 110.4(12) . .
O1 C30 H30A 109.6 . .
C31 C30 H30A 109.6 . .
O1 C30 H30B 109.6 . .
C31 C30 H30B 109.6 . .
H30A C30 H30B 108.1 . .
C30 C31 H31A 109.5 . .
C30 C31 H31B 109.5 . .
H31A C31 H31B 109.5 . .
C30 C31 H31C 109.5 . .
H31A C31 H31C 109.5 . .
H31B C31 H31C 109.5 . .
As3 O12 Sn4 135.4(4) . .
As3 O10 Sn2 126.3(4) . .
As3 O11 Sn3 126.7(4) . .
As1 O6 Sn3 121.6(3) . .
As1 O4 Sn1 119.4(3) . .
As1 O5 Sn2 119.9(3) . .
Sn2 O3 Sn3 140.5(3) . .
Sn2 O3 Sn1 108.0(3) . .
Sn3 O3 Sn1 104.9(3) . .
Sn4 O13 Sn2 136.5(3) . .
C28 O2 Sn1 129.2(7) . .
C28 O2 Sn2 127.3(7) . .
Sn1 O2 Sn2 102.3(2) . .
C30 O1 Sn1 125.3(6) . .
C30 O1 Sn3 125.7(7) . .
Sn1 O1 Sn3 101.6(3) . .
As2 O7 Sn1 125.3(4) . .
As2 O8 Sn3 127.6(3) . .
As2 O9 Sn4 138.6(4) . .
O11 As3 O10 111.3(3) . .
O11 As3 O12 108.5(4) . .
O10 As3 O12 109.9(3) . .
O11 As3 C19 107.9(5) . .
O10 As3 C19 108.8(5) . .
O12 As3 C19 110.4(5) . .
O4 As1 O6 111.0(3) . .
O4 As1 O5 107.6(3) . .
O6 As1 O5 111.8(3) . .
O4 As1 C22 109.7(4) . .
O6 As1 C22 107.8(5) . .
O5 As1 C22 109.0(4) . .
O9 As2 O8 112.9(3) . .
O9 As2 O7 108.6(4) . .
O8 As2 O7 115.8(3) . .
O9 As2 C25 104.7(5) . .
O8 As2 C25 107.6(5) . .
O7 As2 C25 106.3(5) . .
O3 Sn3 O11 90.5(3) . .
O3 Sn3 O6 83.5(2) . .
O11 Sn3 O6 93.4(3) . .
O3 Sn3 C1 174.7(3) . .
O11 Sn3 C1 94.7(3) . .
O6 Sn3 C1 95.8(3) . .
O3 Sn3 O8 82.9(3) . .
O11 Sn3 O8 93.3(3) . .
O6 Sn3 O8 164.9(3) . .
C1 Sn3 O8 97.1(4) . .
O3 Sn3 O1 76.7(2) . .
O11 Sn3 O1 166.9(3) . .
O6 Sn3 O1 88.0(2) . .
C1 Sn3 O1 98.1(3) . .
O8 Sn3 O1 82.4(3) . .
O3 Sn3 Sn1 37.77(16) . .
O11 Sn3 Sn1 128.27(19) . .
O6 Sn3 Sn1 82.84(18) . .
C1 Sn3 Sn1 137.0(3) . .
O8 Sn3 Sn1 82.35(18) . .
O1 Sn3 Sn1 38.96(18) . .
O3 Sn2 O10 90.9(3) . .
O3 Sn2 C7 171.6(3) . .
O10 Sn2 C7 97.5(3) . .
O3 Sn2 O5 85.7(2) . .
O10 Sn2 O5 92.6(3) . .
C7 Sn2 O5 94.0(3) . .
O3 Sn2 O13 86.4(3) . .
O10 Sn2 O13 87.1(3) . .
C7 Sn2 O13 93.9(3) . .
O5 Sn2 O13 172.1(3) . .
O3 Sn2 O2 73.5(2) . .
O10 Sn2 O2 161.9(3) . .
C7 Sn2 O2 98.2(3) . .
O5 Sn2 O2 95.2(2) . .
O13 Sn2 O2 83.0(2) . .
O3 Sn1 O4 86.7(2) . .
O3 Sn1 O7 83.5(2) . .
O4 Sn1 O7 168.2(2) . .
O3 Sn1 O1 76.8(2) . .
O4 Sn1 O1 84.5(3) . .
O7 Sn1 O1 87.0(3) . .
O3 Sn1 O2 73.8(2) . .
O4 Sn1 O2 87.2(3) . .
O7 Sn1 O2 96.2(3) . .
O1 Sn1 O2 149.8(2) . .
O3 Sn1 C13 177.7(3) . .
O4 Sn1 C13 94.1(3) . .
O7 Sn1 C13 95.9(3) . .
O1 Sn1 C13 105.5(3) . .
O2 Sn1 C13 104.1(3) . .
O3 Sn1 Sn3 37.37(18) . .
O4 Sn1 Sn3 82.65(18) . .
O7 Sn1 Sn3 85.61(19) . .
O1 Sn1 Sn3 39.48(17) . .
O2 Sn1 Sn3 110.64(16) . .
C13 Sn1 Sn3 144.9(2) . .
O12 Sn4 O12 180.0(3) 2_575 .
O12 Sn4 O9 91.7(3) 2_575 2_575
O12 Sn4 O9 88.3(3) . 2_575
O12 Sn4 O9 88.3(3) 2_575 .
O12 Sn4 O9 91.7(3) . .
O9 Sn4 O9 180.000(1) 2_575 .
O12 Sn4 O13 93.8(3) 2_575 2_575
O12 Sn4 O13 86.2(3) . 2_575
O9 Sn4 O13 91.1(3) 2_575 2_575
O9 Sn4 O13 88.9(3) . 2_575
O12 Sn4 O13 86.2(3) 2_575 .
O12 Sn4 O13 93.8(3) . .
O9 Sn4 O13 88.9(3) 2_575 .
O9 Sn4 O13 91.1(3) . .
O13 Sn4 O13 180.000(1) 2_575 .
C24 C23 C22 132(3) . .
C24 C23 H23A 104.4 . .
C22 C23 H23A 104.4 . .
C24 C23 H23B 104.4 . .
C22 C23 H23B 104.4 . .
H23A C23 H23B 105.6 . .
C23 C24 H24A 109.5 . .
C23 C24 H24B 109.5 . .
H24A C24 H24B 109.5 . .
C23 C24 H24C 109.5 . .
H24A C24 H24C 109.5 . .
H24B C24 H24C 109.5 . .

loop_
_geom_bond_atom_site_label_1
_geom_bond_atom_site_label_2
_geom_bond_distance
_geom_bond_site_symmetry_2
C1 C2 1.3900 .
C1 C6 1.3900 .
C1 Sn3 2.105(7) .
C2 C3 1.3900 .
C2 H2 0.9300 .
C3 C4 1.3900 .
C3 H3 0.9300 .
C4 C5 1.3900 .
C4 H4 0.9300 .
C5 C6 1.3900 .
C5 H5 0.9300 .
C6 H6 0.9300 .
C7 C8 1.3900 .
C7 C12 1.3900 .
C7 Sn2 2.054(7) .
C8 C9 1.3900 .
C8 H8 0.9300 .
C9 C10 1.3900 .
C9 H9 0.9300 .
C10 C11 1.3900 .
C10 H10 0.9300 .
C11 C12 1.3900 .
C11 H11 0.9300 .
C12 H12 0.9300 .
C13 C14 1.3900 .
C13 C18 1.3900 .
C13 Sn1 2.116(5) .
C14 C15 1.3900 .
C14 H14 0.9300 .
C15 C16 1.3900 .
C15 H15 0.9300 .
C16 C17 1.3900 .
C16 H16 0.9300 .
C17 C18 1.3900 .
C17 H17 0.9300 .
C18 H18 0.9300 .
C19 C20 1.50(2) .
C19 As3 1.893(11) .
C19 H19A 0.9700 .
C19 H19B 0.9700 .
C20 C21 1.479(17) .
C20 H20A 0.9700 .
C20 H20B 0.9700 .
C21 H21A 0.9600 .
C21 H21B 0.9600 .
C21 H21C 0.9600 .
C22 C23 1.493(16) .
C22 As1 1.890(10) .
C22 H22A 0.9700 .
C22 H22B 0.9700 .
C25 C26 1.502(16) .
C25 As2 1.894(12) .
C25 H25A 0.9700 .
C25 H25B 0.9700 .
C26 C27 1.494(18) .
C26 H26A 0.9700 .
C26 H26B 0.9700 .
C27 H27A 0.9600 .
C27 H27B 0.9600 .
C27 H27C 0.9600 .
C28 O2 1.401(12) .
C28 C29 1.45(3) .
C28 H28A 0.9700 .
C28 H28B 0.9700 .
C29 H29A 0.9600 .
C29 H29B 0.9600 .
C29 H29C 0.9600 .
C30 O1 1.429(12) .
C30 C31 1.497(14) .
C30 H30A 0.9700 .
C30 H30B 0.9700 .
C31 H31A 0.9600 .
C31 H31B 0.9600 .
C31 H31C 0.9600 .
O12 As3 1.687(7) .
O12 Sn4 2.001(7) .
O10 As3 1.663(7) .
O10 Sn2 2.037(7) .
O11 As3 1.658(7) .
O11 Sn3 2.063(6) .
O6 As1 1.674(7) .
O6 Sn3 2.098(6) .
O4 As1 1.672(6) .
O4 Sn1 2.084(6) .
O5 As1 1.678(7) .
O5 Sn2 2.082(6) .
O3 Sn2 2.036(6) .
O3 Sn3 2.059(6) .
O3 Sn1 2.077(6) .
O13 Sn4 2.052(6) .
O13 Sn2 2.139(6) .
O2 Sn1 2.110(7) .
O2 Sn2 2.163(6) .
O1 Sn1 2.104(7) .
O1 Sn3 2.127(6) .
O7 As2 1.680(7) .
O7 Sn1 2.085(7) .
O8 As2 1.673(8) .
O8 Sn3 2.106(7) .
O9 As2 1.669(7) .
O9 Sn4 2.025(7) .
Sn3 Sn1 3.278(2) .
Sn4 O12 2.001(7) 2_575
Sn4 O9 2.025(7) 2_575
Sn4 O13 2.052(6) 2_575
C23 C24 1.475(19) .
C23 H23A 0.9700 .
C23 H23B 0.9700 .
C24 H24A 0.9600 .
C24 H24B 0.9600 .
C24 H24C 0.9600 .

loop_
_geom_hbond_atom_site_label_D
_geom_hbond_atom_site_label_H
_geom_hbond_atom_site_label_A
_geom_hbond_distance_DH
_geom_hbond_distance_HA
_geom_hbond_distance_DA
_geom_hbond_angle_DHA
_geom_hbond_site_symmetry_A
C22 H22A O5 0.97 2.39 3.347(14) 168.2 2_576
C2 H2 O8 0.93 2.58 3.174(14) 122.0 .
C12 H12 O13 0.93 2.23 2.901(16) 128.6 .
